data_4065485
loop_
_publ_author_name
'Doherty, Simon'
'Knight, Julian G.'
'Addyman, Carrie R.'
'Smyth, Catherine H.'
'Ward, Nicholas A. B.'
'Harrington, Ross W.'

_publ_section_title
;
 Ruthenium Complexes of \k(P)- and \k(P)-\h6-Coordinated KITPHOS
 Monophosphines: Efficient Catalysts for the Direct Ortho Arylation of
 2-Phenylpyridine andN-Phenylpyrazole with Aryl Chlorides
;
_journal_issue 21
_journal_name_full Organometallics
_journal_page_first 6010
_journal_paper_doi 10.1021/om200843f
_journal_volume 30
_journal_year 2011
_chemical_formula_moiety 'C35 H26 Cl5 P Ru'
_chemical_formula_sum 'C35 H26 Cl5 P Ru'
_chemical_formula_weight 755.85
_chemical_name_systematic
;
 ?
;
_space_group_IT_number 2
_symmetry_cell_setting triclinic
_symmetry_space_group_name_Hall '-P 1'
_symmetry_space_group_name_H-M 'P -1'
_atom_sites_solution_hydrogens geom
_atom_sites_solution_primary direct
_atom_sites_solution_secondary difmap
_audit_creation_method SHELXL-97
_cell_angle_alpha 82.659(3)
_cell_angle_beta 81.761(3)
_cell_angle_gamma 77.868(3)
_cell_formula_units_Z 2
_cell_length_a 10.0443(4)
_cell_length_b 12.4461(5)
_cell_length_c 13.0825(4)
_cell_measurement_reflns_used 8303
_cell_measurement_temperature 150(2)
_cell_measurement_theta_max 28.6086
_cell_measurement_theta_min 3.1565
_cell_volume 1574.36(10)
_computing_cell_refinement
;
CrysAlisPro, Oxford Diffraction Ltd.,
Version 1.171.33.66 (release 28-04-2010 CrysAlis171 .NET)
(compiled Apr 28 2010,14:27:37)
;
_computing_data_collection
;
CrysAlisPro, Oxford Diffraction Ltd.,
Version 1.171.33.66 (release 28-04-2010 CrysAlis171 .NET)
(compiled Apr 28 2010,14:27:37)
;
_computing_data_reduction
;
CrysAlisPro, Oxford Diffraction Ltd.,
Version 1.171.33.66 (release 28-04-2010 CrysAlis171 .NET)
(compiled Apr 28 2010,14:27:37)
;
_computing_molecular_graphics 'Bruker SHELXTL'
_computing_publication_material 'Bruker SHELXTL and local programs'
_computing_structure_refinement 'Bruker SHELXTL'
_computing_structure_solution 'Bruker SHELXTL'
_diffrn_ambient_temperature 150(2)
_diffrn_detector_area_resol_mean 10.3968
_diffrn_measured_fraction_theta_full 0.982
_diffrn_measured_fraction_theta_max 0.805
_diffrn_measurement_device_type 'Xcalibur, Atlas, Gemini ultra'
_diffrn_measurement_method 'thick-slice \w scans'
_diffrn_radiation_monochromator graphite
_diffrn_radiation_source 'sealed tube with Enhance optics'
_diffrn_radiation_type MoK\a
_diffrn_radiation_wavelength 0.71073
_diffrn_reflns_av_R_equivalents 0.0247
_diffrn_reflns_av_sigmaI/netI 0.0394
_diffrn_reflns_limit_h_max 12
_diffrn_reflns_limit_h_min -10
_diffrn_reflns_limit_k_max 16
_diffrn_reflns_limit_k_min -16
_diffrn_reflns_limit_l_max 16
_diffrn_reflns_limit_l_min -17
_diffrn_reflns_number 12604
_diffrn_reflns_theta_full 25.00
_diffrn_reflns_theta_max 28.67
_diffrn_reflns_theta_min 3.16
_exptl_absorpt_coefficient_mu 0.998
_exptl_absorpt_correction_T_max 0.9518
_exptl_absorpt_correction_T_min 0.7538
_exptl_absorpt_correction_type multi-scan
_exptl_absorpt_process_details
;
'Tue Nov 23 13:49:39 2010'
;
_exptl_crystal_colour orange
_exptl_crystal_density_diffrn 1.594
_exptl_crystal_density_method 'not measured'
_exptl_crystal_description block
_exptl_crystal_F_000 760
_exptl_crystal_size_max 0.30
_exptl_crystal_size_mid 0.20
_exptl_crystal_size_min 0.05
_refine_diff_density_max 0.903
_refine_diff_density_min -1.044
_refine_diff_density_rms 0.086
_refine_ls_extinction_method none
_refine_ls_goodness_of_fit_ref 0.997
_refine_ls_hydrogen_treatment constr
_refine_ls_matrix_type full
_refine_ls_number_parameters 379
_refine_ls_number_reflns 6526
_refine_ls_number_restraints 0
_refine_ls_restrained_S_all 0.997
_refine_ls_R_factor_all 0.0405
_refine_ls_R_factor_gt 0.0317
_refine_ls_shift/su_max 0.002
_refine_ls_shift/su_mean 0.000
_refine_ls_structure_factor_coef Fsqd
_refine_ls_weighting_details 'calc w=1/[\s^2^(Fo^2^)+(0.0492P)^2^+0.0000P] where P=(Fo^2^+2Fc^2^)/3'
_refine_ls_weighting_scheme calc
_refine_ls_wR_factor_gt 0.0771
_refine_ls_wR_factor_ref 0.0796
_reflns_number_gt 5427
_reflns_number_total 6526
_reflns_threshold_expression I>2\s(I)
_cod_data_source_file om200843f_si_002.cif
_cod_data_source_block sd302_(compound_10)
_cod_database_code 4065485

loop_
_symmetry_equiv_pos_as_xyz
'x, y, z'
'-x, -y, -z'

loop_
_atom_site_label
_atom_site_type_symbol
_atom_site_fract_x
_atom_site_fract_y
_atom_site_fract_z
_atom_site_U_iso_or_equiv
_atom_site_adp_type
_atom_site_occupancy
_atom_site_symmetry_multiplicity
_atom_site_calc_flag
_atom_site_refinement_flags
Ru Ru 0.502422(18) 0.758751(16) 0.443626(14) 0.01342(7) Uani 1 1 d .
Cl1 Cl 0.68760(6) 0.85565(5) 0.43156(5) 0.01950(13) Uani 1 1 d .
Cl2 Cl 0.67385(6) 0.59670(5) 0.41535(5) 0.01933(13) Uani 1 1 d .
Cl3 Cl 1.00396(8) 0.60343(9) 0.59149(8) 0.0605(3) Uani 1 1 d .
Cl4 Cl 0.78841(10) 0.76232(8) 0.68965(7) 0.0548(2) Uani 1 1 d .
Cl5 Cl 0.75398(8) 0.53868(7) 0.69299(7) 0.0466(2) Uani 1 1 d .
P P 0.48971(6) 0.80068(5) 0.26465(5) 0.01468(14) Uani 1 1 d .
C1 C 0.3072(2) 0.8301(2) 0.25759(18) 0.0160(5) Uani 1 1 d .
C2 C 0.2294(2) 0.8622(2) 0.16189(18) 0.0179(5) Uani 1 1 d .
H2A H 0.2908 0.8691 0.0951 0.021 Uiso 1 1 calc R
C3 C 0.1275(2) 0.9691(2) 0.18437(19) 0.0188(5) Uani 1 1 d .
C4 C 0.1124(3) 1.0683(2) 0.1222(2) 0.0242(6) Uani 1 1 d .
H4A H 0.1673 1.0753 0.0572 0.029 Uiso 1 1 calc R
C5 C 0.0155(3) 1.1576(2) 0.1562(2) 0.0289(6) Uani 1 1 d .
H5A H 0.0044 1.2261 0.1139 0.035 Uiso 1 1 calc R
C6 C -0.0649(3) 1.1485(2) 0.2506(2) 0.0301(6) Uani 1 1 d .
H6A H -0.1297 1.2107 0.2733 0.036 Uiso 1 1 calc R
C7 C -0.0509(3) 1.0475(2) 0.3128(2) 0.0247(6) Uani 1 1 d .
H7A H -0.1070 1.0401 0.3772 0.030 Uiso 1 1 calc R
C8 C 0.0448(2) 0.9595(2) 0.27931(19) 0.0193(5) Uani 1 1 d .
C9 C 0.0728(2) 0.8432(2) 0.33639(18) 0.0189(5) Uani 1 1 d .
H9A H 0.0140 0.8355 0.4043 0.023 Uiso 1 1 calc R
C10 C 0.0558(2) 0.7660(2) 0.25992(18) 0.0183(5) Uani 1 1 d .
C11 C -0.0349(2) 0.6949(2) 0.2753(2) 0.0222(6) Uani 1 1 d .
H11A H -0.0916 0.6879 0.3395 0.027 Uiso 1 1 calc R
C12 C -0.0425(3) 0.6332(2) 0.1952(2) 0.0260(6) Uani 1 1 d .
H12A H -0.1049 0.5840 0.2047 0.031 Uiso 1 1 calc R
C13 C 0.0408(3) 0.6433(2) 0.1020(2) 0.0282(6) Uani 1 1 d .
H13A H 0.0351 0.6008 0.0480 0.034 Uiso 1 1 calc R
C14 C 0.1324(3) 0.7147(2) 0.0866(2) 0.0225(6) Uani 1 1 d .
H14A H 0.1892 0.7215 0.0224 0.027 Uiso 1 1 calc R
C15 C 0.1398(2) 0.7759(2) 0.16599(19) 0.0197(5) Uani 1 1 d .
C16 C 0.2259(2) 0.8209(2) 0.34659(18) 0.0162(5) Uani 1 1 d .
C17 C 0.2853(2) 0.7950(2) 0.44644(17) 0.0156(5) Uani 1 1 d .
C18 C 0.3214(2) 0.6837(2) 0.49043(18) 0.0184(5) Uani 1 1 d .
H18A H 0.3081 0.6219 0.4535 0.022 Uiso 1 1 calc R
C19 C 0.4010(2) 0.6609(2) 0.57421(18) 0.0187(5) Uani 1 1 d .
H19A H 0.4464 0.5828 0.5930 0.022 Uiso 1 1 calc R
C20 C 0.4413(2) 0.7454(2) 0.61675(18) 0.0197(5) Uani 1 1 d .
H20A H 0.5138 0.7263 0.6647 0.024 Uiso 1 1 calc R
C21 C 0.4029(2) 0.8564(2) 0.57297(18) 0.0194(5) Uani 1 1 d .
H21A H 0.4485 0.9140 0.5918 0.023 Uiso 1 1 calc R
C22 C 0.3228(2) 0.8828(2) 0.48951(18) 0.0176(5) Uani 1 1 d .
H22A H 0.3098 0.9588 0.4520 0.021 Uiso 1 1 calc R
C23 C 0.5549(2) 0.6968(2) 0.17463(18) 0.0186(5) Uani 1 1 d .
C24 C 0.5288(3) 0.5913(2) 0.2058(2) 0.0283(6) Uani 1 1 d .
H24A H 0.4813 0.5759 0.2725 0.034 Uiso 1 1 calc R
C25 C 0.5717(3) 0.5091(3) 0.1402(2) 0.0392(8) Uani 1 1 d .
H25A H 0.5517 0.4378 0.1613 0.047 Uiso 1 1 calc R
C26 C 0.6433(3) 0.5301(3) 0.0443(2) 0.0387(8) Uani 1 1 d .
H26A H 0.6744 0.4727 0.0001 0.046 Uiso 1 1 calc R
C27 C 0.6700(3) 0.6336(3) 0.0125(2) 0.0358(7) Uani 1 1 d .
H27A H 0.7192 0.6479 -0.0537 0.043 Uiso 1 1 calc R
C28 C 0.6252(3) 0.7173(2) 0.0770(2) 0.0259(6) Uani 1 1 d .
H28A H 0.6427 0.7892 0.0544 0.031 Uiso 1 1 calc R
C29 C 0.5514(2) 0.9236(2) 0.20507(17) 0.0173(5) Uani 1 1 d .
C30 C 0.4611(3) 1.0238(2) 0.19381(19) 0.0224(6) Uani 1 1 d .
H30A H 0.3653 1.0274 0.2118 0.027 Uiso 1 1 calc R
C31 C 0.5111(3) 1.1187(2) 0.1562(2) 0.0291(6) Uani 1 1 d .
H31A H 0.4492 1.1875 0.1485 0.035 Uiso 1 1 calc R
C32 C 0.6490(3) 1.1141(3) 0.1300(2) 0.0312(7) Uani 1 1 d .
H32A H 0.6822 1.1797 0.1041 0.037 Uiso 1 1 calc R
C33 C 0.7402(3) 1.0146(2) 0.1412(2) 0.0277(6) Uani 1 1 d .
H33A H 0.8358 1.0115 0.1230 0.033 Uiso 1 1 calc R
C34 C 0.6916(3) 0.9195(2) 0.17897(19) 0.0219(5) Uani 1 1 d .
H34A H 0.7540 0.8511 0.1872 0.026 Uiso 1 1 calc R
C35 C 0.8265(3) 0.6461(3) 0.6199(2) 0.0310(6) Uani 1 1 d .
H35A H 0.7850 0.6660 0.5533 0.037 Uiso 1 1 calc R

loop_
_atom_site_aniso_label
_atom_site_aniso_U_11
_atom_site_aniso_U_22
_atom_site_aniso_U_33
_atom_site_aniso_U_23
_atom_site_aniso_U_13
_atom_site_aniso_U_12
Ru 0.01044(10) 0.01317(11) 0.01663(10) -0.00196(7) -0.00044(7) -0.00277(7)
Cl1 0.0158(3) 0.0178(3) 0.0267(3) -0.0036(2) -0.0014(2) -0.0070(2)
Cl2 0.0145(3) 0.0153(3) 0.0277(3) -0.0030(2) -0.0017(2) -0.0019(2)
Cl3 0.0235(4) 0.0849(7) 0.0637(6) 0.0009(5) 0.0054(4) -0.0019(4)
Cl4 0.0551(6) 0.0641(6) 0.0550(5) -0.0286(5) -0.0088(4) -0.0188(5)
Cl5 0.0345(4) 0.0487(5) 0.0536(5) 0.0141(4) -0.0096(4) -0.0098(4)
P 0.0094(3) 0.0169(3) 0.0171(3) -0.0016(2) 0.0006(2) -0.0027(2)
C1 0.0121(11) 0.0156(12) 0.0206(12) -0.0022(10) -0.0014(9) -0.0035(10)
C2 0.0132(12) 0.0232(13) 0.0176(11) -0.0017(10) -0.0007(9) -0.0056(10)
C3 0.0123(12) 0.0217(13) 0.0250(12) -0.0050(11) -0.0049(9) -0.0055(10)
C4 0.0191(13) 0.0296(15) 0.0264(13) -0.0007(12) -0.0083(10) -0.0082(12)
C5 0.0283(15) 0.0200(14) 0.0411(16) 0.0008(12) -0.0160(13) -0.0050(12)
C6 0.0206(14) 0.0244(15) 0.0465(17) -0.0090(13) -0.0113(12) 0.0011(12)
C7 0.0138(12) 0.0307(15) 0.0300(14) -0.0085(12) -0.0026(10) -0.0022(11)
C8 0.0120(11) 0.0235(14) 0.0236(12) -0.0031(11) -0.0058(9) -0.0033(10)
C9 0.0094(11) 0.0260(14) 0.0195(12) -0.0007(10) 0.0009(9) -0.0019(10)
C10 0.0103(11) 0.0210(13) 0.0229(12) -0.0011(10) -0.0036(9) -0.0014(10)
C11 0.0104(12) 0.0247(14) 0.0289(13) 0.0029(11) -0.0011(10) -0.0020(11)
C12 0.0164(13) 0.0243(14) 0.0388(15) -0.0002(12) -0.0069(11) -0.0070(11)
C13 0.0275(15) 0.0271(15) 0.0326(15) -0.0065(12) -0.0083(12) -0.0063(12)
C14 0.0199(13) 0.0248(14) 0.0220(12) -0.0020(11) -0.0011(10) -0.0034(11)
C15 0.0116(12) 0.0221(13) 0.0244(13) -0.0004(11) -0.0020(9) -0.0021(10)
C16 0.0110(11) 0.0162(12) 0.0219(12) -0.0037(10) -0.0015(9) -0.0029(10)
C17 0.0079(10) 0.0227(13) 0.0152(11) -0.0039(10) 0.0033(8) -0.0027(10)
C18 0.0133(11) 0.0208(13) 0.0206(12) -0.0022(10) 0.0051(9) -0.0066(10)
C19 0.0139(12) 0.0204(13) 0.0199(12) 0.0019(10) 0.0029(9) -0.0045(10)
C20 0.0164(12) 0.0234(14) 0.0189(12) -0.0021(11) 0.0007(9) -0.0048(11)
C21 0.0162(12) 0.0220(13) 0.0200(12) -0.0050(10) 0.0011(9) -0.0042(11)
C22 0.0114(11) 0.0193(13) 0.0203(12) -0.0059(10) 0.0047(9) -0.0012(10)
C23 0.0124(11) 0.0232(14) 0.0201(12) -0.0065(10) -0.0037(9) 0.0006(10)
C24 0.0341(16) 0.0258(15) 0.0264(14) -0.0060(12) -0.0026(11) -0.0078(13)
C25 0.054(2) 0.0254(16) 0.0404(17) -0.0113(14) -0.0065(15) -0.0070(15)
C26 0.0405(18) 0.0352(18) 0.0403(17) -0.0211(15) -0.0082(14) 0.0057(15)
C27 0.0324(16) 0.048(2) 0.0236(14) -0.0131(14) 0.0046(12) 0.0006(14)
C28 0.0228(14) 0.0280(15) 0.0250(13) -0.0067(12) 0.0016(11) -0.0017(12)
C29 0.0151(12) 0.0228(13) 0.0144(11) -0.0008(10) -0.0001(9) -0.0063(10)
C30 0.0182(13) 0.0233(14) 0.0255(13) 0.0000(11) -0.0038(10) -0.0041(11)
C31 0.0354(16) 0.0213(14) 0.0315(15) 0.0015(12) -0.0087(12) -0.0064(12)
C32 0.0443(18) 0.0322(16) 0.0230(13) 0.0020(12) -0.0032(12) -0.0244(14)
C33 0.0228(14) 0.0417(18) 0.0236(13) -0.0042(12) 0.0013(11) -0.0200(13)
C34 0.0167(12) 0.0285(15) 0.0210(12) -0.0025(11) -0.0002(10) -0.0067(11)
C35 0.0238(14) 0.0383(17) 0.0313(15) -0.0041(13) -0.0051(11) -0.0054(13)

loop_
_atom_type_symbol
_atom_type_description
_atom_type_scat_dispersion_real
_atom_type_scat_dispersion_imag
_atom_type_scat_source
C C 0.0033 0.0016 'International Tables Vol C Tables 4.2.6.8 and 6.1.1.4'
H H 0.0000 0.0000 'International Tables Vol C Tables 4.2.6.8 and 6.1.1.4'
Ru Ru -1.2594 0.8363 'International Tables Vol C Tables 4.2.6.8 and 6.1.1.4'
Cl Cl 0.1484 0.1585 'International Tables Vol C Tables 4.2.6.8 and 6.1.1.4'
P P 0.1023 0.0942 'International Tables Vol C Tables 4.2.6.8 and 6.1.1.4'

loop_
_geom_angle_atom_site_label_1
_geom_angle_atom_site_label_2
_geom_angle_atom_site_label_3
_geom_angle
Cl1 Ru Cl2 86.77(2)
Cl1 Ru P 90.60(2)
Cl1 Ru C17 138.78(7)
Cl1 Ru C18 166.72(7)
Cl1 Ru C19 132.56(7)
Cl1 Ru C20 100.13(7)
Cl1 Ru C21 87.06(7)
Cl1 Ru C22 103.06(7)
Cl2 Ru P 91.59(2)
Cl2 Ru C17 133.42(7)
Cl2 Ru C18 99.96(7)
Cl2 Ru C19 88.35(7)
Cl2 Ru C20 104.44(7)
Cl2 Ru C21 138.61(6)
Cl2 Ru C22 168.14(7)
P Ru C17 81.08(6)
P Ru C18 100.57(6)
P Ru C19 136.71(7)
P Ru C20 161.09(6)
P Ru C21 129.37(6)
P Ru C22 94.89(6)
C17 Ru C18 38.46(9)
C17 Ru C19 68.26(9)
C17 Ru C20 80.60(9)
C17 Ru C21 68.66(9)
C17 Ru C22 38.72(9)
C18 Ru C19 37.37(9)
C18 Ru C20 67.20(9)
C18 Ru C21 80.31(10)
C18 Ru C22 69.10(10)
C19 Ru C20 36.56(9)
C19 Ru C21 66.74(10)
C19 Ru C22 80.13(9)
C20 Ru C21 37.17(9)
C20 Ru C22 67.64(9)
C21 Ru C22 37.56(9)
Ru P C1 102.69(8)
Ru P C23 121.29(8)
Ru P C29 116.02(8)
C1 P C23 103.32(11)
C1 P C29 106.03(11)
C23 P C29 105.70(12)
P C1 C2 129.31(17)
P C1 C16 117.01(18)
C2 C1 C16 113.7(2)
C1 C2 H2A 113.5
C1 C2 C3 105.08(19)
C1 C2 C15 105.74(19)
H2A C2 C3 113.5
H2A C2 C15 113.5
C3 C2 C15 104.59(19)
C2 C3 C4 127.0(2)
C2 C3 C8 113.0(2)
C4 C3 C8 120.0(2)
C3 C4 H4A 120.5
C3 C4 C5 118.9(3)
H4A C4 C5 120.5
C4 C5 H5A 119.5
C4 C5 C6 121.0(3)
H5A C5 C6 119.5
C5 C6 H6A 120.0
C5 C6 C7 119.9(3)
H6A C6 C7 120.0
C6 C7 H7A 120.5
C6 C7 C8 119.0(3)
H7A C7 C8 120.5
C3 C8 C7 121.1(2)
C3 C8 C9 112.9(2)
C7 C8 C9 126.0(2)
C8 C9 H9A 113.5
C8 C9 C10 105.57(19)
C8 C9 C16 104.12(19)
H9A C9 C10 113.5
H9A C9 C16 113.5
C10 C9 C16 105.83(19)
C9 C10 C11 126.1(2)
C9 C10 C15 113.2(2)
C11 C10 C15 120.6(2)
C10 C11 H11A 120.5
C10 C11 C12 119.1(2)
H11A C11 C12 120.5
C11 C12 H12A 119.9
C11 C12 C13 120.2(3)
H12A C12 C13 119.9
C12 C13 H13A 119.6
C12 C13 C14 120.8(3)
H13A C13 C14 119.6
C13 C14 H14A 120.5
C13 C14 C15 119.0(2)
H14A C14 C15 120.5
C2 C15 C10 113.1(2)
C2 C15 C14 126.6(2)
C10 C15 C14 120.3(2)
C1 C16 C9 115.1(2)
C1 C16 C17 120.1(2)
C9 C16 C17 124.7(2)
Ru C17 C16 118.91(15)
Ru C17 C18 73.21(13)
Ru C17 C22 72.64(13)
C16 C17 C18 120.7(2)
C16 C17 C22 118.1(2)
C18 C17 C22 120.7(2)
Ru C18 C17 68.33(13)
Ru C18 H18A 120.0
Ru C18 C19 72.39(14)
C17 C18 H18A 120.0
C17 C18 C19 118.7(2)
H18A C18 C19 120.0
Ru C19 C18 70.24(13)
Ru C19 H19A 118.5
Ru C19 C20 73.05(14)
C18 C19 H19A 118.5
C18 C19 C20 121.7(2)
H19A C19 C20 118.5
Ru C20 C19 70.39(13)
Ru C20 H20A 119.7
Ru C20 C21 69.61(13)
C19 C20 H20A 119.7
C19 C20 C21 119.0(2)
H20A C20 C21 119.7
Ru C21 C20 73.22(15)
Ru C21 H21A 118.9
Ru C21 C22 70.20(14)
C20 C21 H21A 118.9
C20 C21 C22 121.1(2)
H21A C21 C22 118.9
Ru C22 C17 68.64(13)
Ru C22 C21 72.23(14)
Ru C22 H22A 120.0
C17 C22 C21 118.7(2)
C17 C22 H22A 120.0
C21 C22 H22A 120.0
P C23 C24 117.0(2)
P C23 C28 124.0(2)
C24 C23 C28 118.9(2)
C23 C24 H24A 119.9
C23 C24 C25 120.2(3)
H24A C24 C25 119.9
C24 C25 H25A 119.9
C24 C25 C26 120.3(3)
H25A C25 C26 119.9
C25 C26 H26A 119.9
C25 C26 C27 120.1(3)
H26A C26 C27 119.9
C26 C27 H27A 120.0
C26 C27 C28 120.0(3)
H27A C27 C28 120.0
C23 C28 C27 120.4(3)
C23 C28 H28A 119.8
C27 C28 H28A 119.8
P C29 C30 120.28(18)
P C29 C34 119.92(19)
C30 C29 C34 119.5(2)
C29 C30 H30A 120.2
C29 C30 C31 119.7(2)
H30A C30 C31 120.2
C30 C31 H31A 119.7
C30 C31 C32 120.5(3)
H31A C31 C32 119.7
C31 C32 H32A 119.9
C31 C32 C33 120.3(3)
H32A C32 C33 119.9
C32 C33 H33A 120.2
C32 C33 C34 119.7(2)
H33A C33 C34 120.2
C29 C34 C33 120.3(3)
C29 C34 H34A 119.9
C33 C34 H34A 119.9
Cl3 C35 Cl4 110.65(16)
Cl3 C35 Cl5 110.49(16)
Cl3 C35 H35A 108.8
Cl4 C35 Cl5 109.30(16)
Cl4 C35 H35A 108.8
Cl5 C35 H35A 108.8

loop_
_geom_bond_atom_site_label_1
_geom_bond_atom_site_label_2
_geom_bond_distance
Ru Cl1 2.3977(6)
Ru Cl2 2.3912(6)
Ru P 2.3487(6)
Ru C17 2.128(2)
Ru C18 2.192(2)
Ru C19 2.220(2)
Ru C20 2.254(2)
Ru C21 2.207(3)
Ru C22 2.181(2)
Cl3 C35 1.749(3)
Cl4 C35 1.754(3)
Cl5 C35 1.765(3)
P C1 1.805(2)
P C23 1.816(3)
P C29 1.813(2)
C1 C2 1.536(3)
C1 C16 1.330(3)
C2 H2A 1.000
C2 C3 1.532(4)
C2 C15 1.531(4)
C3 C4 1.381(4)
C3 C8 1.398(3)
C4 H4A 0.950
C4 C5 1.388(4)
C5 H5A 0.950
C5 C6 1.381(4)
C6 H6A 0.950
C6 C7 1.400(4)
C7 H7A 0.950
C7 C8 1.369(4)
C8 C9 1.531(4)
C9 H9A 1.000
C9 C10 1.522(4)
C9 C16 1.526(3)
C10 C11 1.377(4)
C10 C15 1.394(3)
C11 H11A 0.950
C11 C12 1.395(4)
C12 H12A 0.950
C12 C13 1.383(4)
C13 H13A 0.950
C13 C14 1.386(4)
C14 H14A 0.950
C14 C15 1.384(4)
C16 C17 1.484(3)
C17 C18 1.424(3)
C17 C22 1.429(4)
C18 H18A 1.000
C18 C19 1.414(3)
C19 H19A 1.000
C19 C20 1.404(4)
C20 H20A 1.000
C20 C21 1.423(4)
C21 H21A 1.000
C21 C22 1.413(3)
C22 H22A 1.000
C23 C24 1.391(4)
C23 C28 1.389(4)
C24 H24A 0.950
C24 C25 1.379(4)
C25 H25A 0.950
C25 C26 1.377(5)
C26 H26A 0.950
C26 C27 1.371(5)
C27 H27A 0.950
C27 C28 1.385(4)
C28 H28A 0.950
C29 C30 1.384(4)
C29 C34 1.392(3)
C30 H30A 0.950
C30 C31 1.386(4)
C31 H31A 0.950
C31 C32 1.370(4)
C32 H32A 0.950
C32 C33 1.382(4)
C33 H33A 0.950
C33 C34 1.380(4)
C34 H34A 0.950
C35 H35A 1.000

loop_
_geom_torsion_atom_site_label_1
_geom_torsion_atom_site_label_2
_geom_torsion_atom_site_label_3
_geom_torsion_atom_site_label_4
_geom_torsion
Cl1 Ru P C1 -140.73(8)
Cl1 Ru P C23 104.87(10)
Cl1 Ru P C29 -25.59(9)
Cl2 Ru P C1 132.48(8)
Cl2 Ru P C23 18.09(10)
Cl2 Ru P C29 -112.37(9)
C17 Ru P C1 -1.28(10)
C17 Ru P C23 -115.68(12)
C17 Ru P C29 113.86(11)
C18 Ru P C1 32.05(11)
C18 Ru P C23 -82.35(12)
C18 Ru P C29 147.19(11)
C19 Ru P C1 43.21(13)
C19 Ru P C23 -71.19(14)
C19 Ru P C29 158.35(13)
C20 Ru P C1 -15.8(2)
C20 Ru P C23 -130.2(2)
C20 Ru P C29 99.4(2)
C21 Ru P C1 -54.04(12)
C21 Ru P C23 -168.43(13)
C21 Ru P C29 61.11(13)
C22 Ru P C1 -37.57(11)
C22 Ru P C23 -151.97(12)
C22 Ru P C29 77.57(11)
Ru P C1 C2 -179.3(2)
Ru P C1 C16 -1.0(2)
C23 P C1 C2 -52.4(2)
C23 P C1 C16 125.9(2)
C29 P C1 C2 58.5(2)
C29 P C1 C16 -123.2(2)
P C1 C2 C3 -126.3(2)
P C1 C2 C15 123.4(2)
C16 C1 C2 C3 55.4(3)
C16 C1 C2 C15 -54.9(3)
C1 C2 C3 C4 126.0(3)
C1 C2 C3 C8 -53.7(3)
C15 C2 C3 C4 -122.9(3)
C15 C2 C3 C8 57.4(3)
C2 C3 C4 C5 -178.9(2)
C8 C3 C4 C5 0.8(4)
C3 C4 C5 C6 0.0(4)
C4 C5 C6 C7 -1.0(4)
C5 C6 C7 C8 1.1(4)
C6 C7 C8 C3 -0.3(4)
C6 C7 C8 C9 -179.3(2)
C2 C3 C8 C7 179.1(2)
C2 C3 C8 C9 -1.8(3)
C4 C3 C8 C7 -0.7(4)
C4 C3 C8 C9 178.4(2)
C3 C8 C9 C10 -55.0(3)
C3 C8 C9 C16 56.2(3)
C7 C8 C9 C10 124.0(3)
C7 C8 C9 C16 -124.7(3)
C8 C9 C10 C11 -121.4(2)
C8 C9 C10 C15 56.1(2)
C16 C9 C10 C11 128.6(2)
C16 C9 C10 C15 -53.9(3)
C9 C10 C11 C12 176.9(2)
C15 C10 C11 C12 -0.4(4)
C10 C11 C12 C13 0.3(4)
C11 C12 C13 C14 -0.2(4)
C12 C13 C14 C15 0.1(4)
C13 C14 C15 C2 -177.1(2)
C13 C14 C15 C10 -0.3(4)
C9 C10 C15 C2 0.0(3)
C9 C10 C15 C14 -177.3(2)
C11 C10 C15 C2 177.7(2)
C11 C10 C15 C14 0.4(4)
C1 C2 C15 C10 54.2(3)
C1 C2 C15 C14 -128.8(2)
C3 C2 C15 C10 -56.5(2)
C3 C2 C15 C14 120.6(3)
P C1 C16 C9 -178.28(17)
P C1 C16 C17 4.1(3)
C2 C1 C16 C9 0.3(3)
C2 C1 C16 C17 -177.4(2)
C8 C9 C16 C1 -56.4(3)
C8 C9 C16 C17 121.2(2)
C10 C9 C16 C1 54.7(3)
C10 C9 C16 C17 -127.8(2)
C1 C16 C17 Ru -5.5(3)
C1 C16 C17 C18 -92.3(3)
C1 C16 C17 C22 79.2(3)
C9 C16 C17 Ru 177.07(19)
C9 C16 C17 C18 90.3(3)
C9 C16 C17 C22 -98.2(3)
Cl1 Ru C17 C16 84.1(2)
Cl1 Ru C17 C18 -159.64(11)
Cl1 Ru C17 C22 -28.87(17)
Cl2 Ru C17 C16 -80.2(2)
Cl2 Ru C17 C18 36.05(17)
Cl2 Ru C17 C22 166.83(10)
P Ru C17 C16 3.52(17)
P Ru C17 C18 119.74(14)
P Ru C17 C22 -109.49(13)
C18 Ru C17 C16 -116.2(2)
C18 Ru C17 C22 130.8(2)
C19 Ru C17 C16 -145.3(2)
C19 Ru C17 C18 -29.11(14)
C19 Ru C17 C22 101.66(15)
C20 Ru C17 C16 178.8(2)
C20 Ru C17 C18 -64.97(14)
C20 Ru C17 C22 65.80(14)
C21 Ru C17 C16 142.2(2)
C21 Ru C17 C18 -101.61(15)
C21 Ru C17 C22 29.16(13)
C22 Ru C17 C16 113.0(2)
C22 Ru C17 C18 -130.8(2)
Ru C17 C18 C19 53.98(19)
C16 C17 C18 Ru 114.1(2)
C16 C17 C18 C19 168.1(2)
C22 C17 C18 Ru -57.20(19)
C22 C17 C18 C19 -3.2(3)
Cl1 Ru C18 C17 86.1(3)
Cl1 Ru C18 C19 -45.8(4)
Cl2 Ru C18 C17 -154.28(12)
Cl2 Ru C18 C19 73.85(14)
P Ru C18 C17 -60.76(14)
P Ru C18 C19 167.37(13)
C17 Ru C18 C19 -131.9(2)
C19 Ru C18 C17 131.9(2)
C20 Ru C18 C17 104.14(15)
C20 Ru C18 C19 -27.73(15)
C21 Ru C18 C17 67.76(14)
C21 Ru C18 C19 -64.11(15)
C22 Ru C18 C17 30.47(13)
C22 Ru C18 C19 -101.40(16)
Ru C18 C19 C20 54.1(2)
C17 C18 C19 Ru -52.05(19)
C17 C18 C19 C20 2.0(3)
Cl1 Ru C19 C18 167.08(12)
Cl1 Ru C19 C20 33.14(18)
Cl2 Ru C19 C18 -108.83(14)
Cl2 Ru C19 C20 117.23(14)
P Ru C19 C18 -18.28(19)
P Ru C19 C20 -152.21(11)
C17 Ru C19 C18 29.91(15)
C17 Ru C19 C20 -104.02(16)
C18 Ru C19 C20 -133.9(2)
C20 Ru C19 C18 133.9(2)
C21 Ru C19 C18 105.14(16)
C21 Ru C19 C20 -28.79(14)
C22 Ru C19 C18 68.36(15)
C22 Ru C19 C20 -65.57(15)
Ru C19 C20 C21 51.7(2)
C18 C19 C20 Ru -52.8(2)
C18 C19 C20 C21 -1.1(4)
Cl1 Ru C20 C19 -155.85(13)
Cl1 Ru C20 C21 71.23(14)
Cl2 Ru C20 C19 -66.60(14)
Cl2 Ru C20 C21 160.48(13)
P Ru C20 C19 80.5(3)
P Ru C20 C21 -52.4(3)
C17 Ru C20 C19 65.99(15)
C17 Ru C20 C21 -66.92(15)
C18 Ru C20 C19 28.30(14)
C18 Ru C20 C21 -104.61(16)
C19 Ru C20 C21 -132.9(2)
C21 Ru C20 C19 132.9(2)
C22 Ru C20 C19 104.09(16)
C22 Ru C20 C21 -28.83(14)
Ru C20 C21 C22 53.5(2)
C19 C20 C21 Ru -52.0(2)
C19 C20 C21 C22 1.4(4)
Cl1 Ru C21 C20 -111.04(14)
Cl1 Ru C21 C22 115.96(14)
Cl2 Ru C21 C20 -29.29(19)
Cl2 Ru C21 C22 -162.29(11)
P Ru C21 C20 160.59(11)
P Ru C21 C22 27.59(18)
C17 Ru C21 C20 102.99(16)
C17 Ru C21 C22 -30.00(14)
C18 Ru C21 C20 64.82(15)
C18 Ru C21 C22 -68.18(15)
C19 Ru C21 C20 28.35(14)
C19 Ru C21 C22 -104.64(16)
C20 Ru C21 C22 -133.0(2)
C22 Ru C21 C20 133.0(2)
Ru C21 C22 C17 52.26(18)
C20 C21 C22 Ru -54.9(2)
C20 C21 C22 C17 -2.6(3)
Ru C17 C22 C21 -53.97(19)
C16 C17 C22 Ru -114.0(2)
C16 C17 C22 C21 -168.0(2)
C18 C17 C22 Ru 57.48(19)
C18 C17 C22 C21 3.5(3)
Cl1 Ru C22 C17 160.94(12)
Cl1 Ru C22 C21 -67.18(14)
Cl2 Ru C22 C17 -53.7(4)
Cl2 Ru C22 C21 78.2(4)
P Ru C22 C17 69.18(13)
P Ru C22 C21 -158.94(14)
C17 Ru C22 C21 131.9(2)
C18 Ru C22 C17 -30.28(13)
C18 Ru C22 C21 101.60(16)
C19 Ru C22 C17 -67.43(14)
C19 Ru C22 C21 64.45(15)
C20 Ru C22 C17 -103.33(15)
C20 Ru C22 C21 28.55(14)
C21 Ru C22 C17 -131.9(2)
Ru P C23 C24 41.2(2)
Ru P C23 C28 -140.41(19)
C1 P C23 C24 -72.9(2)
C1 P C23 C28 105.5(2)
C29 P C23 C24 175.96(19)
C29 P C23 C28 -5.7(2)
P C23 C24 C25 178.1(2)
C28 C23 C24 C25 -0.4(4)
C23 C24 C25 C26 1.5(5)
C24 C25 C26 C27 -1.4(5)
C25 C26 C27 C28 0.2(5)
C26 C27 C28 C23 0.9(4)
P C23 C28 C27 -179.2(2)
C24 C23 C28 C27 -0.8(4)
Ru P C29 C30 -94.18(19)
Ru P C29 C34 80.1(2)
C1 P C29 C30 19.1(2)
C1 P C29 C34 -166.71(19)
C23 P C29 C30 128.3(2)
C23 P C29 C34 -57.5(2)
P C29 C30 C31 174.6(2)
C34 C29 C30 C31 0.4(4)
C29 C30 C31 C32 0.1(4)
C30 C31 C32 C33 -0.2(4)
C31 C32 C33 C34 0.0(4)
C32 C33 C34 C29 0.4(4)
P C29 C34 C33 -174.88(19)
C30 C29 C34 C33 -0.6(4)
